data_1567841
loop_
_publ_author_name
'Tilly, David P.'
'\<Zabka, Matej'
'Vitorica-Yrzebal, Inigo'
'Sparkes, Hazel Anne'
'Pridmore, Natalie E.'
'Clayden, Jonathan'

_publ_section_title
;
 Supramolecular interactions between ethylene-bridged oligoureas:
 nanorings and chains formed by cooperative positive allostery
;
_journal_name_full 'Chemical Science'
_journal_paper_doi 10.1039/D2SC04716K
_journal_year 2022
_chemical_formula_moiety 'C34 H48 F6 N6 O3'
_chemical_formula_sum 'C34 H48 F6 N6 O3'
_chemical_formula_weight 702.78
_chemical_melting_point 410
_space_group_crystal_system triclinic
_space_group_IT_number 2
_space_group_name_Hall '-P 1'
_space_group_name_H-M_alt 'P -1'
_atom_sites_solution_hydrogens difmap
_atom_sites_solution_primary dual
_atom_sites_solution_secondary difmap
_audit_creation_date 2022-01-18
_audit_creation_method
;
Olex2 1.5
(compiled 2021.12.09 svn.r5202d8cf for OlexSys, GUI svn.r6439)
;
_audit_update_record
;
2022-07-13 deposited with the CCDC.	2022-10-25 downloaded from the CCDC.
;
_cell_angle_alpha 86.9520(10)
_cell_angle_beta 73.8210(10)
_cell_angle_gamma 84.3910(10)
_cell_formula_units_Z 4
_cell_length_a 13.5304(3)
_cell_length_b 14.4783(4)
_cell_length_c 19.2467(5)
_cell_measurement_reflns_used 9522
_cell_measurement_temperature 100.00
_cell_measurement_theta_max 68.29
_cell_measurement_theta_min 3.41
_cell_volume 3602.39(16)
_computing_cell_refinement 'SAINT v8.39.0 (Bruker, 2018)'
_computing_data_collection 'Bruker SC-XRD Suite'
_computing_data_reduction 'SAINT v8.39.0 (Bruker, 2018)'
_computing_molecular_graphics 'Olex2 1.5 (Dolomanov et al., 2009)'
_computing_publication_material 'Olex2 1.5 (Dolomanov et al., 2009)'
_computing_structure_refinement 'XL  (Sheldrick, 2008)'
_computing_structure_solution 'SHELXT 2014/5 (Sheldrick, 2014)'
_diffrn_ambient_temperature 100.00
_diffrn_detector 'Bruker PHOTON III C7'
_diffrn_detector_type CPAD
_diffrn_measured_fraction_theta_full 0.997
_diffrn_measured_fraction_theta_max 0.995
_diffrn_measurement_device 'Bruker D8 Venture dual source kappa CPAD'
_diffrn_measurement_device_type 'Bruker D8 Venture'
_diffrn_measurement_method '\f and \w-scan'
_diffrn_radiation_monochromator 'focusing mirrors'
_diffrn_radiation_probe x-ray
_diffrn_radiation_type CuK\a
_diffrn_radiation_wavelength 1.54178
_diffrn_reflns_av_R_equivalents 0.0352
_diffrn_reflns_av_unetI/netI 0.0229
_diffrn_reflns_Laue_measured_fraction_full 0.997
_diffrn_reflns_Laue_measured_fraction_max 0.995
_diffrn_reflns_limit_h_max 16
_diffrn_reflns_limit_h_min -16
_diffrn_reflns_limit_k_max 17
_diffrn_reflns_limit_k_min -17
_diffrn_reflns_limit_l_max 23
_diffrn_reflns_limit_l_min -23
_diffrn_reflns_number 77150
_diffrn_reflns_point_group_measured_fraction_full 0.997
_diffrn_reflns_point_group_measured_fraction_max 0.995
_diffrn_reflns_theta_full 67.679
_diffrn_reflns_theta_max 68.498
_diffrn_reflns_theta_min 2.391
_diffrn_source 'microfocus sealed X-ray tube'
_diffrn_source_current 1.1
_diffrn_source_power 0.05500000000000001
_diffrn_source_type 'Incoatec I\uS microsource'
_diffrn_source_voltage 50.0
_diffrn_standards_number 0
_exptl_absorpt_coefficient_mu 0.891
_exptl_absorpt_correction_T_max 0.7531
_exptl_absorpt_correction_T_min 0.3358
_exptl_absorpt_correction_type multi-scan
_exptl_absorpt_process_details
;
SADABS-2016/2 (Bruker,2016/2) was used for absorption correction.
wR2(int) was 0.1548 before and 0.0644 after correction.
The Ratio of minimum to maximum transmission is 0.4459.
The \l/2 correction factor is Not present.
;
_exptl_crystal_colour 'clear colourless'
_exptl_crystal_colour_lustre clear
_exptl_crystal_colour_primary colourless
_exptl_crystal_density_diffrn 1.296
_exptl_crystal_description plate
_exptl_crystal_F_000 1488
_exptl_crystal_recrystallization_method 'Re-crystallisation from solvent: acetonitrile'
_exptl_crystal_size_max 0.548
_exptl_crystal_size_mid 0.266
_exptl_crystal_size_min 0.18
_refine_diff_density_max 0.338
_refine_diff_density_min -0.283
_refine_diff_density_rms 0.043
_refine_ls_extinction_method none
_refine_ls_goodness_of_fit_ref 1.022
_refine_ls_hydrogen_treatment refxyz
_refine_ls_matrix_type full
_refine_ls_number_parameters 1207
_refine_ls_number_reflns 13215
_refine_ls_number_restraints 66
_refine_ls_restrained_S_all 1.028
_refine_ls_R_factor_all 0.0371
_refine_ls_R_factor_gt 0.0340
_refine_ls_shift/su_max 0.001
_refine_ls_shift/su_mean 0.000
_refine_ls_structure_factor_coef Fsqd
_refine_ls_weighting_details 'w=1/[\s^2^(Fo^2^)+(0.0452P)^2^+1.4242P] where P=(Fo^2^+2Fc^2^)/3'
_refine_ls_weighting_scheme calc
_refine_ls_wR_factor_gt 0.0863
_refine_ls_wR_factor_ref 0.0887
_reflns_Friedel_coverage 0.000
_reflns_number_gt 12122
_reflns_number_total 13215
_reflns_threshold_expression 'I > 2\s(I)'
_cod_data_source_file d2sc04716k2.cif
_cod_data_source_block d69
_cod_depositor_comments
;
The following automatic conversions were performed:

data item '_diffrn_radiation_probe' value 'X-ray' was changed to
'x-ray' in accordance with the
/home/data/users/saulius/crontab/automatic-downloads/rss-feeds/RSC/lib/dictionaries/cif_core.dic
dictionary named 'cif_core.dic' version 2.4.2 last updated on
2011-04-26.

Automatic conversion script
Id: cif_fix_values 7556 2019-12-06 15:28:31Z antanas 
;
_cod_database_code 1567841
_shelx_shelxl_version_number 2017/1
_shelx_space_group_comment
;
The symmetry employed for this shelxl refinement is uniquely defined
by the following loop, which should always be used as a source of
symmetry information in preference to the above space-group names.
They are only intended as comments.
;
_shelx_estimated_absorpt_t_max 0.856
_shelx_estimated_absorpt_t_min 0.641
_olex2_refinement_description
;
1. Fixed Uiso
 At 1.2 times of:
  All C(H) groups, All C(H,H) groups
 At 1.5 times of:
  All C(H,H,H) groups
2. Restrained distances
 C41-F7 \\sim C41-F7A \\sim C41-F8 \\sim C41-F8A \\sim C41-F9 \\sim C41-F9A
 with sigma of 0.01
 F7-F8 \\sim F7A-F8A \\sim F8-F9 \\sim F8A-F9A \\sim F9-F7 \\sim F9A-F7A
 with sigma of 0.02
3. Uiso/Uaniso restraints and constraints
F7 \\sim F7A \\sim F8 \\sim F8A \\sim F9 \\sim F9A: within 2A with sigma of
0.005 and sigma for terminal atoms of 0.01 within 2A
4. Others
 Sof(F7A)=Sof(F8A)=Sof(F9A)=1-FVAR(1)
 Sof(F7)=Sof(F8)=Sof(F9)=FVAR(1)
;
_olex2_date_sample_data_collection 2022-01-17
_olex2_date_sample_submission 2022-01-11
_olex2_exptl_crystal_mounting_method 'Oil on glass fibre'
_olex2_submission_special_instructions 'No special instructions were received'

loop_
_space_group_symop_operation_xyz
'x, y, z'
'-x, -y, -z'

loop_
_atom_site_label
_atom_site_type_symbol
_atom_site_fract_x
_atom_site_fract_y
_atom_site_fract_z
_atom_site_U_iso_or_equiv
_atom_site_adp_type
_atom_site_occupancy
_atom_site_site_symmetry_order
_atom_site_calc_flag
_atom_site_refinement_flags_posn
_atom_site_refinement_flags_adp
_atom_site_refinement_flags_occupancy
_atom_site_disorder_assembly
_atom_site_disorder_group
C1 C 0.43748(9) -0.24431(8) 1.01905(6) 0.0170(2) Uani 1 1 d . . . . .
C2 C 0.46497(9) -0.32898(8) 1.05019(6) 0.0176(2) Uani 1 1 d . . . . .
H2 H 0.5370(12) -0.3516(10) 1.0385(8) 0.021 Uiso 1 1 d . U . . .
C3 C 0.38954(9) -0.37891(8) 1.09685(6) 0.0170(2) Uani 1 1 d . . . . .
C4 C 0.28575(9) -0.34629(8) 1.11419(6) 0.0180(2) Uani 1 1 d . . . . .
H4 H 0.2324(12) -0.3781(10) 1.1461(8) 0.022 Uiso 1 1 d . U . . .
C5 C 0.26003(9) -0.26104(8) 1.08344(6) 0.0175(2) Uani 1 1 d . . . . .
C6 C 0.33361(9) -0.20999(8) 1.03639(6) 0.0178(2) Uani 1 1 d . . . . .
H6 H 0.3122(11) -0.1522(11) 1.0172(8) 0.021 Uiso 1 1 d . U . . .
C7 C 0.42334(9) -0.47013(8) 1.12784(6) 0.0195(2) Uani 1 1 d . . . . .
C8 C 0.14928(9) -0.22253(9) 1.10340(7) 0.0201(2) Uani 1 1 d . . . . .
C9 C 0.51169(9) -0.10921(8) 0.94400(6) 0.0171(2) Uani 1 1 d . . . . .
C10 C 0.60953(9) 0.00677(8) 0.86667(6) 0.0182(2) Uani 1 1 d . . . . .
H10A H 0.6844(12) 0.0168(10) 0.8479(8) 0.022 Uiso 1 1 d . U . . .
H10B H 0.5754(11) 0.0519(11) 0.9034(8) 0.022 Uiso 1 1 d . U . . .
C11 C 0.55804(9) 0.01348(8) 0.80479(6) 0.0180(2) Uani 1 1 d . . . . .
H11A H 0.6039(12) -0.0180(10) 0.7620(8) 0.022 Uiso 1 1 d . U . . .
H11B H 0.4941(12) -0.0167(10) 0.8200(8) 0.022 Uiso 1 1 d . U . . .
C12 C 0.60715(9) 0.15318(8) 0.72293(6) 0.0171(2) Uani 1 1 d . . . . .
H12A H 0.5692(11) 0.1859(10) 0.6909(8) 0.021 Uiso 1 1 d . U . . .
H12B H 0.6556(11) 0.1055(10) 0.6950(8) 0.021 Uiso 1 1 d . U . . .
C13 C 0.66620(9) 0.22145(8) 0.75100(6) 0.0176(2) Uani 1 1 d . . . . .
H13A H 0.6189(12) 0.2534(10) 0.7914(8) 0.021 Uiso 1 1 d . U . . .
H13B H 0.7233(12) 0.1864(10) 0.7673(8) 0.021 Uiso 1 1 d . U . . .
C14 C 0.82463(9) 0.28802(9) 0.66692(6) 0.0191(2) Uani 1 1 d . . . . .
H14A H 0.8559(12) 0.2496(10) 0.7001(8) 0.023 Uiso 1 1 d . U . . .
H14B H 0.8450(12) 0.3507(11) 0.6669(8) 0.023 Uiso 1 1 d . U . . .
C15 C 0.86585(9) 0.25006(8) 0.59125(6) 0.0181(2) Uani 1 1 d . . . . .
C16 C 0.97209(10) 0.24263(9) 0.55936(7) 0.0248(3) Uani 1 1 d . . . . .
H16 H 1.0174(13) 0.2624(11) 0.5856(9) 0.030 Uiso 1 1 d . U . . .
C17 C 1.01314(11) 0.20689(11) 0.49069(8) 0.0328(3) Uani 1 1 d . . . . .
H17 H 1.0868(14) 0.2008(12) 0.4707(9) 0.039 Uiso 1 1 d . U . . .
C18 C 0.94854(11) 0.17788(10) 0.45287(8) 0.0308(3) Uani 1 1 d . . . . .
H18 H 0.9756(13) 0.1514(12) 0.4064(10) 0.037 Uiso 1 1 d . U . . .
C19 C 0.84297(11) 0.18554(10) 0.48429(7) 0.0285(3) Uani 1 1 d . . . . .
H19 H 0.7964(13) 0.1657(12) 0.4596(9) 0.034 Uiso 1 1 d . U . . .
C20 C 0.80176(10) 0.22178(9) 0.55269(7) 0.0226(3) Uani 1 1 d . . . . .
H20 H 0.7284(13) 0.2266(11) 0.5735(8) 0.027 Uiso 1 1 d . U . . .
C21 C 0.44877(9) 0.16259(8) 0.82024(6) 0.0180(2) Uani 1 1 d . . . . .
C22 C 0.29618(9) 0.17872(9) 0.92393(7) 0.0204(2) Uani 1 1 d . . . . .
H22A H 0.2724(12) 0.2245(11) 0.8930(8) 0.024 Uiso 1 1 d . U . . .
H22B H 0.3179(12) 0.2117(11) 0.9609(8) 0.024 Uiso 1 1 d . U . . .
C23 C 0.20944(9) 0.11904(9) 0.96084(7) 0.0215(3) Uani 1 1 d . . . . .
H23A H 0.2337(12) 0.0705(11) 0.9911(8) 0.026 Uiso 1 1 d . U . . .
H23B H 0.1890(12) 0.0864(11) 0.9234(8) 0.026 Uiso 1 1 d . U . . .
C24 C 0.11627(9) 0.17675(9) 1.00691(7) 0.0220(3) Uani 1 1 d . . . . .
H24A H 0.1363(12) 0.2073(11) 1.0441(9) 0.026 Uiso 1 1 d . U . . .
H24B H 0.0950(12) 0.2275(11) 0.9752(8) 0.026 Uiso 1 1 d . U . . .
C25 C 0.02521(10) 0.12051(10) 1.04261(7) 0.0241(3) Uani 1 1 d . . . . .
H25A H 0.0041(12) 0.0929(11) 1.0050(9) 0.029 Uiso 1 1 d . U . . .
H25B H 0.0484(12) 0.0665(11) 1.0716(9) 0.029 Uiso 1 1 d . U . . .
C26 C -0.06527(11) 0.17742(11) 1.09169(8) 0.0322(3) Uani 1 1 d . . . . .
H26A H -0.0850(14) 0.2312(13) 1.0650(10) 0.039 Uiso 1 1 d . U . . .
H26B H -0.0429(14) 0.2051(12) 1.1298(10) 0.039 Uiso 1 1 d . U . . .
C27 C -0.15927(13) 0.12248(16) 1.12279(11) 0.0495(5) Uani 1 1 d . . . . .
H27A H -0.1880(19) 0.0989(17) 1.0826(13) 0.074 Uiso 1 1 d . U . . .
H27B H -0.214(2) 0.1588(17) 1.1560(13) 0.074 Uiso 1 1 d . U . . .
H27C H -0.1416(19) 0.0681(18) 1.1509(13) 0.074 Uiso 1 1 d . U . . .
C28 C 0.65499(9) 0.36275(8) 0.67452(6) 0.0167(2) Uani 1 1 d . . . . .
C29 C 0.48297(9) 0.43373(8) 0.67373(7) 0.0207(2) Uani 1 1 d . . . . .
H29A H 0.5270(12) 0.4715(11) 0.6345(8) 0.025 Uiso 1 1 d . U . . .
H29B H 0.4442(12) 0.4755(11) 0.7126(8) 0.025 Uiso 1 1 d . U . . .
C30 C 0.40784(10) 0.38389(9) 0.64550(7) 0.0246(3) Uani 1 1 d . . . . .
H30A H 0.3624(12) 0.3473(11) 0.6871(9) 0.030 Uiso 1 1 d . U . . .
H30B H 0.3618(13) 0.4320(11) 0.6287(8) 0.030 Uiso 1 1 d . U . . .
C31 C 0.45948(10) 0.31662(9) 0.58486(7) 0.0244(3) Uani 1 1 d . . . . .
H31A H 0.5015(12) 0.2656(11) 0.6031(8) 0.029 Uiso 1 1 d . U . . .
H31B H 0.4052(13) 0.2842(11) 0.5722(8) 0.029 Uiso 1 1 d . U . . .
C32 C 0.52752(10) 0.36041(9) 0.51674(7) 0.0248(3) Uani 1 1 d . . . . .
H32A H 0.4844(13) 0.4085(11) 0.4955(9) 0.030 Uiso 1 1 d . U . . .
H32B H 0.5789(13) 0.3932(11) 0.5285(9) 0.030 Uiso 1 1 d . U . . .
C33 C 0.58204(10) 0.29020(9) 0.45948(7) 0.0240(3) Uani 1 1 d . . . . .
H33A H 0.5298(13) 0.2581(11) 0.4454(8) 0.029 Uiso 1 1 d . U . . .
H33B H 0.6219(12) 0.2418(11) 0.4812(8) 0.029 Uiso 1 1 d . U . . .
C34 C 0.65405(12) 0.33349(11) 0.39316(8) 0.0317(3) Uani 1 1 d . . . . .
H34A H 0.6902(15) 0.2869(14) 0.3562(11) 0.047 Uiso 1 1 d . U . . .
H34B H 0.7071(15) 0.3628(13) 0.4074(10) 0.047 Uiso 1 1 d . U . . .
H34C H 0.6149(15) 0.3833(14) 0.3693(10) 0.047 Uiso 1 1 d . U . . .
F1 F 0.51429(6) -0.46907(5) 1.14213(4) 0.03030(18) Uani 1 1 d . . . . .
F2 F 0.43421(7) -0.53980(5) 1.08283(5) 0.0370(2) Uani 1 1 d . . . . .
F3 F 0.35630(6) -0.49433(6) 1.18997(4) 0.0353(2) Uani 1 1 d . . . . .
F4 F 0.08808(6) -0.27602(6) 1.08221(4) 0.02933(17) Uani 1 1 d . . . . .
F5 F 0.13523(6) -0.13752(6) 1.07484(5) 0.0348(2) Uani 1 1 d . . . . .
F6 F 0.10979(6) -0.21510(6) 1.17539(4) 0.02902(17) Uani 1 1 d . . . . .
N1 N 0.51692(8) -0.19884(7) 0.97199(6) 0.0193(2) Uani 1 1 d . . . . .
H1 H 0.5766(13) -0.2304(11) 0.9568(8) 0.026(4) Uiso 1 1 d . . . . .
N2 N 0.60359(8) -0.08472(7) 0.90133(6) 0.0193(2) Uani 1 1 d . . . . .
H2A H 0.6557(12) -0.1257(11) 0.8929(8) 0.022(4) Uiso 1 1 d . . . . .
N3 N 0.53373(8) 0.10851(7) 0.78248(5) 0.0181(2) Uani 1 1 d . . . . .
N4 N 0.71286(7) 0.29088(7) 0.69709(5) 0.0173(2) Uani 1 1 d . . . . .
N5 N 0.38454(8) 0.12353(8) 0.87906(6) 0.0203(2) Uani 1 1 d . . . . .
H5 H 0.4026(12) 0.0720(12) 0.8968(9) 0.026(4) Uiso 1 1 d . . . . .
N6 N 0.55216(8) 0.36815(7) 0.70194(5) 0.0184(2) Uani 1 1 d . . . . .
H6A H 0.5235(13) 0.3263(12) 0.7327(9) 0.029(4) Uiso 1 1 d . . . . .
O1 O 0.43239(6) -0.05605(6) 0.95680(4) 0.01981(18) Uani 1 1 d . . . . .
O2 O 0.43115(6) 0.24380(6) 0.79983(5) 0.02121(18) Uani 1 1 d . . . . .
O3 O 0.69990(6) 0.42042(6) 0.62850(5) 0.02136(18) Uani 1 1 d . . . . .
C35 C 0.66343(9) 0.67612(8) 0.59452(6) 0.0164(2) Uani 1 1 d . . . . .
C36 C 0.59642(9) 0.67334(8) 0.66460(6) 0.0175(2) Uani 1 1 d . . . . .
H36 H 0.5879(11) 0.6146(11) 0.6913(8) 0.021 Uiso 1 1 d . U . . .
C37 C 0.54285(9) 0.75409(9) 0.69598(6) 0.0188(2) Uani 1 1 d . . . . .
C38 C 0.55440(9) 0.83921(9) 0.65913(7) 0.0197(2) Uani 1 1 d . . . . .
H38 H 0.5186(12) 0.8945(11) 0.6804(8) 0.024 Uiso 1 1 d . U . . .
C39 C 0.62221(9) 0.84139(8) 0.59026(7) 0.0190(2) Uani 1 1 d . . . . .
C40 C 0.67714(9) 0.76148(8) 0.55731(6) 0.0176(2) Uani 1 1 d . . . . .
H40 H 0.7213(12) 0.7655(10) 0.5093(8) 0.021 Uiso 1 1 d . U . . .
C41 C 0.47121(10) 0.74643(9) 0.77069(7) 0.0231(3) Uani 1 1 d D . . . .
C42 C 0.63518(10) 0.93094(9) 0.54685(7) 0.0243(3) Uani 1 1 d . . . . .
C43 C 0.77726(9) 0.57409(8) 0.49930(6) 0.0165(2) Uani 1 1 d . . . . .
C44 C 0.88508(9) 0.45467(8) 0.42172(6) 0.0186(2) Uani 1 1 d . . . . .
H44A H 0.8537(11) 0.4738(10) 0.3828(8) 0.022 Uiso 1 1 d . U . . .
H44B H 0.8932(11) 0.3865(11) 0.4232(8) 0.022 Uiso 1 1 d . U . . .
C45 C 0.99040(9) 0.49497(8) 0.40618(6) 0.0173(2) Uani 1 1 d . . . . .
H45A H 0.9813(11) 0.5585(11) 0.4235(8) 0.021 Uiso 1 1 d . U . . .
H45B H 1.0354(11) 0.4581(10) 0.4319(8) 0.021 Uiso 1 1 d . U . . .
C46 C 1.13016(9) 0.42428(8) 0.30211(6) 0.0179(2) Uani 1 1 d . . . . .
H46A H 1.1580(11) 0.4001(10) 0.3430(8) 0.022 Uiso 1 1 d . U . . .
H46B H 1.1848(12) 0.4505(10) 0.2659(8) 0.022 Uiso 1 1 d . U . . .
C47 C 1.09329(9) 0.34371(8) 0.26989(6) 0.0174(2) Uani 1 1 d . . . . .
H47A H 1.0571(11) 0.3014(10) 0.3090(8) 0.021 Uiso 1 1 d . U . . .
H47B H 1.0443(12) 0.3682(10) 0.2437(8) 0.021 Uiso 1 1 d . U . . .
C48 C 1.23048(9) 0.21266(8) 0.25235(6) 0.0171(2) Uani 1 1 d . . . . .
H48A H 1.2369(11) 0.2327(10) 0.2992(8) 0.021 Uiso 1 1 d . U . . .
H48B H 1.3003(12) 0.2017(10) 0.2191(8) 0.021 Uiso 1 1 d . U . . .
C49 C 1.17392(9) 0.12536(8) 0.26630(6) 0.0170(2) Uani 1 1 d . . . . .
C50 C 1.12332(10) 0.09750(9) 0.21796(7) 0.0232(3) Uani 1 1 d . . . . .
H50 H 1.1241(12) 0.1359(11) 0.1748(9) 0.028 Uiso 1 1 d . U . . .
C51 C 1.07408(11) 0.01617(10) 0.23110(8) 0.0286(3) Uani 1 1 d . . . . .
H51 H 1.0407(13) -0.0025(12) 0.1962(9) 0.034 Uiso 1 1 d . U . . .
C52 C 1.07396(10) -0.03817(9) 0.29268(8) 0.0287(3) Uani 1 1 d . . . . .
H52 H 1.0376(13) -0.0932(12) 0.3028(9) 0.034 Uiso 1 1 d . U . . .
C53 C 1.12409(10) -0.01140(9) 0.34107(8) 0.0266(3) Uani 1 1 d . . . . .
H53 H 1.1226(13) -0.0451(12) 0.3855(9) 0.032 Uiso 1 1 d . U . . .
C54 C 1.17385(9) 0.07000(9) 0.32756(7) 0.0211(2) Uani 1 1 d . . . . .
H54 H 1.2060(12) 0.0898(11) 0.3619(8) 0.025 Uiso 1 1 d . U . . .
C55 C 1.01880(9) 0.55623(8) 0.27970(6) 0.0162(2) Uani 1 1 d . . . . .
C56 C 0.89461(10) 0.68080(8) 0.25619(6) 0.0199(2) Uani 1 1 d . . . . .
H56A H 0.8440(12) 0.6460(10) 0.2411(8) 0.024 Uiso 1 1 d . U . . .
H56B H 0.9501(12) 0.6943(10) 0.2134(8) 0.024 Uiso 1 1 d . U . . .
C57 C 0.84049(10) 0.76897(9) 0.29317(7) 0.0217(3) Uani 1 1 d . . . . .
H57A H 0.8903(12) 0.8023(11) 0.3079(8) 0.026 Uiso 1 1 d . U . . .
H57B H 0.7864(12) 0.7522(11) 0.3384(9) 0.026 Uiso 1 1 d . U . . .
C58 C 0.78990(11) 0.83153(9) 0.24430(8) 0.0274(3) Uani 1 1 d . . . . .
H58A H 0.7453(13) 0.7935(12) 0.2264(9) 0.033 Uiso 1 1 d . U . . .
H58B H 0.8450(13) 0.8521(12) 0.2017(9) 0.033 Uiso 1 1 d . U . . .
C59 C 0.72276(11) 0.91580(10) 0.28186(8) 0.0318(3) Uani 1 1 d . . . . .
H59A H 0.6929(13) 0.9541(12) 0.2466(9) 0.038 Uiso 1 1 d . U . . .
H59B H 0.6605(14) 0.8972(12) 0.3240(10) 0.038 Uiso 1 1 d . U . . .
C60 C 0.78065(12) 0.98029(10) 0.31237(9) 0.0343(3) Uani 1 1 d . . . . .
H60A H 0.8477(14) 0.9926(12) 0.2718(10) 0.041 Uiso 1 1 d . U . . .
H60B H 0.8004(14) 0.9484(12) 0.3543(10) 0.041 Uiso 1 1 d . U . . .
C61 C 0.71673(17) 1.07043(12) 0.33864(11) 0.0470(4) Uani 1 1 d . . . . .
H61A H 0.6942(18) 1.1039(16) 0.2986(13) 0.071 Uiso 1 1 d . U . . .
H61B H 0.7602(19) 1.1128(17) 0.3534(13) 0.071 Uiso 1 1 d . U . . .
H61C H 0.6537(19) 1.0579(16) 0.3784(13) 0.071 Uiso 1 1 d . U . . .
C62 C 1.21430(9) 0.31293(8) 0.14905(6) 0.0163(2) Uani 1 1 d . . . . .
C63 C 1.20828(10) 0.42206(9) 0.04909(6) 0.0200(2) Uani 1 1 d . . . . .
H63A H 1.2201(12) 0.3680(11) 0.0202(8) 0.024 Uiso 1 1 d . U . . .
H63B H 1.2758(12) 0.4499(10) 0.0390(8) 0.024 Uiso 1 1 d . U . . .
C64 C 1.12841(11) 0.49129(9) 0.02940(7) 0.0241(3) Uani 1 1 d . . . . .
H64A H 1.1087(12) 0.5382(11) 0.0662(9) 0.029 Uiso 1 1 d . U . . .
H64B H 1.0670(13) 0.4585(11) 0.0316(8) 0.029 Uiso 1 1 d . U . . .
C65 C 1.16962(11) 0.53658(9) -0.04542(7) 0.0262(3) Uani 1 1 d . . . . .
H65A H 1.1165(13) 0.5863(12) -0.0541(9) 0.031 Uiso 1 1 d . U . . .
H65B H 1.2337(13) 0.5686(11) -0.0472(9) 0.031 Uiso 1 1 d . U . . .
C66 C 1.19851(11) 0.46852(9) -0.10696(7) 0.0243(3) Uani 1 1 d . . . . .
H66A H 1.1366(13) 0.4342(11) -0.1042(8) 0.029 Uiso 1 1 d . U . . .
H66B H 1.2542(13) 0.4198(11) -0.0995(8) 0.029 Uiso 1 1 d . U . . .
C67 C 1.23704(11) 0.51433(10) -0.18170(7) 0.0269(3) Uani 1 1 d . . . . .
H67A H 1.2960(13) 0.5479(12) -0.1824(9) 0.032 Uiso 1 1 d . U . . .
H67B H 1.2638(13) 0.4651(12) -0.2181(9) 0.032 Uiso 1 1 d . U . . .
C68 C 1.15452(13) 0.57686(12) -0.20477(8) 0.0363(3) Uani 1 1 d . . . . .
H68A H 1.1815(16) 0.6018(14) -0.2556(11) 0.054 Uiso 1 1 d . U . . .
H68B H 1.1328(16) 0.6310(15) -0.1734(11) 0.054 Uiso 1 1 d . U . . .
H68C H 1.0934(17) 0.5436(14) -0.2009(11) 0.054 Uiso 1 1 d . U . . .
F7 F 0.5225(4) 0.7112(6) 0.8169(3) 0.0514(12) Uani 0.60(2) 1 d D U P A 1
F7A F 0.5057(9) 0.6854(8) 0.8146(4) 0.057(2) Uani 0.40(2) 1 d D U P A 2
F8 F 0.3951(5) 0.6944(5) 0.7750(5) 0.0446(12) Uani 0.60(2) 1 d D U P A 1
F8A F 0.3827(7) 0.7155(10) 0.7680(8) 0.0457(19) Uani 0.40(2) 1 d D U P A 2
F9 F 0.4284(6) 0.8287(4) 0.7962(5) 0.0404(13) Uani 0.60(2) 1 d D U P A 1
F9A F 0.4449(11) 0.8259(5) 0.8046(7) 0.044(2) Uani 0.40(2) 1 d D U P A 2
F10 F 0.59276(9) 1.00492(6) 0.58612(5) 0.0482(3) Uani 1 1 d . . . . .
F11 F 0.59229(8) 0.93236(6) 0.49225(5) 0.0423(2) Uani 1 1 d . . . . .
F12 F 0.73456(7) 0.94479(6) 0.51675(5) 0.0387(2) Uani 1 1 d . . . . .
N7 N 0.71289(8) 0.59139(7) 0.56728(5) 0.0180(2) Uani 1 1 d . . . . .
H7 H 0.6986(12) 0.5413(12) 0.5959(9) 0.028(4) Uiso 1 1 d . . . . .
N8 N 0.81663(8) 0.48439(7) 0.49077(5) 0.0194(2) Uani 1 1 d . . . . .
H8 H 0.7962(12) 0.4448(11) 0.5256(9) 0.025(4) Uiso 1 1 d . . . . .
N9 N 1.04701(7) 0.49566(7) 0.32983(5) 0.0172(2) Uani 1 1 d . . . . .
N10 N 1.17831(8) 0.28976(7) 0.22098(5) 0.0174(2) Uani 1 1 d . . . . .
N11 N 0.93982(8) 0.62121(7) 0.30500(6) 0.0181(2) Uani 1 1 d . . . . .
H11 H 0.9028(12) 0.6194(10) 0.3485(9) 0.021(4) Uiso 1 1 d . . . . .
N12 N 1.17331(8) 0.39255(7) 0.12503(6) 0.0189(2) Uani 1 1 d . . . . .
H12 H 1.1413(12) 0.4312(11) 0.1545(8) 0.022(4) Uiso 1 1 d . . . . .
O4 O 0.79868(6) 0.63416(6) 0.45078(4) 0.02053(18) Uani 1 1 d . . . . .
O5 O 1.06633(6) 0.55118(6) 0.21455(4) 0.02039(18) Uani 1 1 d . . . . .
O6 O 1.28023(6) 0.26000(6) 0.10738(4) 0.01918(17) Uani 1 1 d . . . . .

loop_
_atom_site_aniso_label
_atom_site_aniso_U_11
_atom_site_aniso_U_22
_atom_site_aniso_U_33
_atom_site_aniso_U_23
_atom_site_aniso_U_13
_atom_site_aniso_U_12
C1 0.0197(6) 0.0176(6) 0.0136(5) 0.0000(4) -0.0032(4) -0.0051(4)
C2 0.0174(6) 0.0181(6) 0.0166(6) -0.0015(4) -0.0034(4) -0.0019(5)
C3 0.0203(6) 0.0170(6) 0.0144(5) -0.0007(4) -0.0050(4) -0.0042(4)
C4 0.0189(6) 0.0188(6) 0.0167(6) 0.0009(5) -0.0040(5) -0.0069(5)
C5 0.0178(6) 0.0191(6) 0.0163(5) -0.0014(4) -0.0053(4) -0.0033(5)
C6 0.0200(6) 0.0169(6) 0.0163(5) 0.0011(4) -0.0048(5) -0.0028(5)
C7 0.0184(6) 0.0201(6) 0.0196(6) 0.0009(5) -0.0039(5) -0.0046(5)
C8 0.0198(6) 0.0202(6) 0.0201(6) 0.0027(5) -0.0049(5) -0.0049(5)
C9 0.0190(6) 0.0174(6) 0.0137(5) 0.0000(4) -0.0021(4) -0.0029(5)
C10 0.0172(6) 0.0156(6) 0.0197(6) 0.0011(5) -0.0010(5) -0.0040(4)
C11 0.0203(6) 0.0146(6) 0.0173(6) -0.0001(4) -0.0007(5) -0.0055(5)
C12 0.0177(6) 0.0176(6) 0.0142(5) 0.0019(5) -0.0007(5) -0.0048(5)
C13 0.0187(6) 0.0190(6) 0.0148(5) 0.0037(5) -0.0035(5) -0.0055(5)
C14 0.0161(6) 0.0220(6) 0.0202(6) 0.0025(5) -0.0054(5) -0.0065(5)
C15 0.0177(6) 0.0147(5) 0.0210(6) 0.0040(4) -0.0043(5) -0.0033(4)
C16 0.0184(6) 0.0245(6) 0.0312(7) -0.0013(5) -0.0054(5) -0.0040(5)
C17 0.0184(7) 0.0381(8) 0.0368(8) -0.0063(6) 0.0010(6) 0.0001(6)
C18 0.0293(7) 0.0344(7) 0.0250(7) -0.0073(6) -0.0023(6) 0.0036(6)
C19 0.0264(7) 0.0344(7) 0.0259(7) -0.0054(6) -0.0095(6) 0.0007(6)
C20 0.0173(6) 0.0280(7) 0.0224(6) -0.0008(5) -0.0049(5) -0.0022(5)
C21 0.0163(5) 0.0208(6) 0.0174(6) 0.0013(5) -0.0045(4) -0.0060(5)
C22 0.0180(6) 0.0226(6) 0.0188(6) 0.0007(5) -0.0020(5) -0.0031(5)
C23 0.0187(6) 0.0241(6) 0.0198(6) 0.0026(5) -0.0023(5) -0.0038(5)
C24 0.0187(6) 0.0261(6) 0.0201(6) 0.0005(5) -0.0032(5) -0.0034(5)
C25 0.0179(6) 0.0309(7) 0.0216(6) 0.0021(5) -0.0027(5) -0.0036(5)
C26 0.0213(7) 0.0447(9) 0.0261(7) -0.0007(6) -0.0006(5) 0.0016(6)
C27 0.0230(8) 0.0696(12) 0.0445(10) 0.0105(9) 0.0066(7) -0.0021(8)
C28 0.0203(6) 0.0152(5) 0.0143(5) -0.0009(4) -0.0029(4) -0.0053(4)
C29 0.0194(6) 0.0179(6) 0.0226(6) 0.0003(5) -0.0025(5) -0.0009(5)
C30 0.0182(6) 0.0267(7) 0.0283(7) 0.0021(5) -0.0055(5) -0.0035(5)
C31 0.0242(6) 0.0232(6) 0.0285(7) 0.0015(5) -0.0111(5) -0.0060(5)
C32 0.0259(6) 0.0229(6) 0.0272(7) -0.0010(5) -0.0089(5) -0.0050(5)
C33 0.0226(6) 0.0246(6) 0.0280(7) -0.0015(5) -0.0118(5) -0.0020(5)
C34 0.0304(7) 0.0355(8) 0.0295(7) -0.0044(6) -0.0068(6) -0.0073(6)
F1 0.0265(4) 0.0294(4) 0.0395(4) 0.0116(3) -0.0175(3) -0.0065(3)
F2 0.0607(6) 0.0182(4) 0.0394(5) -0.0056(3) -0.0274(4) 0.0043(4)
F3 0.0289(4) 0.0327(4) 0.0352(4) 0.0188(4) 0.0023(3) -0.0017(3)
F4 0.0197(4) 0.0378(4) 0.0335(4) -0.0051(3) -0.0101(3) -0.0065(3)
F5 0.0212(4) 0.0276(4) 0.0494(5) 0.0150(4) -0.0037(3) 0.0013(3)
F6 0.0207(4) 0.0422(5) 0.0218(4) -0.0058(3) -0.0024(3) 0.0018(3)
N1 0.0158(5) 0.0178(5) 0.0203(5) 0.0032(4) 0.0006(4) -0.0003(4)
N2 0.0163(5) 0.0161(5) 0.0218(5) 0.0030(4) 0.0003(4) -0.0007(4)
N3 0.0182(5) 0.0165(5) 0.0170(5) 0.0031(4) 0.0001(4) -0.0049(4)
N4 0.0154(5) 0.0185(5) 0.0176(5) 0.0037(4) -0.0028(4) -0.0059(4)
N5 0.0179(5) 0.0196(5) 0.0202(5) 0.0043(4) -0.0005(4) -0.0026(4)
N6 0.0180(5) 0.0174(5) 0.0181(5) 0.0030(4) -0.0017(4) -0.0044(4)
O1 0.0177(4) 0.0180(4) 0.0202(4) 0.0020(3) -0.0001(3) -0.0006(3)
O2 0.0183(4) 0.0196(4) 0.0233(4) 0.0050(3) -0.0022(3) -0.0029(3)
O3 0.0210(4) 0.0178(4) 0.0214(4) 0.0046(3) 0.0007(3) -0.0043(3)
C35 0.0136(5) 0.0189(6) 0.0180(6) -0.0013(4) -0.0057(4) -0.0024(4)
C36 0.0153(5) 0.0195(6) 0.0184(6) 0.0005(5) -0.0046(4) -0.0050(4)
C37 0.0147(5) 0.0237(6) 0.0190(6) -0.0038(5) -0.0049(5) -0.0047(5)
C38 0.0173(6) 0.0201(6) 0.0232(6) -0.0051(5) -0.0077(5) -0.0006(5)
C39 0.0181(6) 0.0193(6) 0.0218(6) 0.0000(5) -0.0090(5) -0.0029(5)
C40 0.0157(5) 0.0209(6) 0.0168(6) 0.0004(5) -0.0050(5) -0.0037(4)
C41 0.0221(6) 0.0237(6) 0.0222(6) -0.0041(5) -0.0027(5) -0.0048(5)
C42 0.0288(7) 0.0208(6) 0.0245(6) -0.0004(5) -0.0095(5) -0.0011(5)
C43 0.0144(5) 0.0186(6) 0.0165(5) 0.0014(4) -0.0039(4) -0.0036(4)
C44 0.0200(6) 0.0172(6) 0.0166(6) 0.0001(4) -0.0011(5) -0.0034(5)
C45 0.0182(6) 0.0191(6) 0.0136(5) -0.0012(4) -0.0029(4) -0.0012(5)
C46 0.0142(5) 0.0210(6) 0.0171(6) -0.0013(5) -0.0021(5) -0.0005(5)
C47 0.0152(5) 0.0179(6) 0.0173(6) 0.0012(5) -0.0015(5) -0.0018(4)
C48 0.0171(6) 0.0172(6) 0.0170(6) 0.0009(4) -0.0050(5) -0.0006(4)
C49 0.0140(5) 0.0169(6) 0.0181(6) -0.0011(4) -0.0016(4) 0.0008(4)
C50 0.0226(6) 0.0255(6) 0.0228(6) 0.0022(5) -0.0080(5) -0.0048(5)
C51 0.0267(7) 0.0281(7) 0.0341(7) -0.0018(6) -0.0117(6) -0.0078(5)
C52 0.0243(6) 0.0189(6) 0.0411(8) 0.0034(6) -0.0055(6) -0.0065(5)
C53 0.0256(7) 0.0218(6) 0.0294(7) 0.0074(5) -0.0045(5) -0.0007(5)
C54 0.0201(6) 0.0214(6) 0.0212(6) 0.0013(5) -0.0055(5) -0.0003(5)
C55 0.0163(5) 0.0153(5) 0.0168(6) -0.0005(4) -0.0025(4) -0.0060(4)
C56 0.0219(6) 0.0199(6) 0.0171(6) 0.0023(5) -0.0044(5) -0.0029(5)
C57 0.0252(6) 0.0191(6) 0.0229(6) 0.0000(5) -0.0102(5) -0.0020(5)
C58 0.0351(7) 0.0241(7) 0.0274(7) 0.0008(5) -0.0166(6) -0.0007(6)
C59 0.0306(7) 0.0292(7) 0.0380(8) 0.0023(6) -0.0159(6) 0.0026(6)
C60 0.0405(8) 0.0291(7) 0.0368(8) -0.0026(6) -0.0188(7) 0.0049(6)
C61 0.0663(12) 0.0336(9) 0.0461(10) -0.0101(7) -0.0288(9) 0.0154(8)
C62 0.0143(5) 0.0168(5) 0.0182(6) 0.0002(4) -0.0045(4) -0.0037(4)
C63 0.0209(6) 0.0211(6) 0.0162(6) 0.0019(5) -0.0027(5) -0.0007(5)
C64 0.0284(7) 0.0235(6) 0.0184(6) 0.0006(5) -0.0054(5) 0.0040(5)
C65 0.0364(7) 0.0209(6) 0.0204(6) 0.0025(5) -0.0074(5) 0.0002(6)
C66 0.0274(7) 0.0237(6) 0.0213(6) 0.0004(5) -0.0054(5) -0.0036(5)
C67 0.0254(7) 0.0346(7) 0.0199(6) -0.0004(6) -0.0028(5) -0.0098(6)
C68 0.0452(9) 0.0423(9) 0.0226(7) 0.0067(6) -0.0122(6) -0.0059(7)
F7 0.0349(12) 0.095(3) 0.0182(11) 0.0065(17) -0.0016(8) -0.0003(18)
F7A 0.058(4) 0.061(4) 0.027(2) 0.022(2) 0.011(2) 0.035(3)
F8 0.051(2) 0.046(2) 0.031(2) -0.0121(16) 0.0108(14) -0.0364(16)
F8A 0.034(2) 0.072(5) 0.029(2) -0.006(3) 0.0057(15) -0.034(3)
F9 0.0399(18) 0.0301(14) 0.037(3) -0.0148(11) 0.0170(16) -0.0055(11)
F9A 0.064(4) 0.031(2) 0.029(2) -0.0127(17) 0.007(2) -0.025(2)
F10 0.0776(7) 0.0172(4) 0.0401(5) -0.0014(4) -0.0019(5) 0.0013(4)
F11 0.0595(6) 0.0334(5) 0.0454(5) 0.0135(4) -0.0354(5) -0.0062(4)
F12 0.0334(4) 0.0330(4) 0.0481(5) 0.0199(4) -0.0098(4) -0.0111(4)
N7 0.0195(5) 0.0160(5) 0.0158(5) 0.0023(4) -0.0007(4) -0.0020(4)
N8 0.0209(5) 0.0166(5) 0.0163(5) 0.0029(4) 0.0015(4) -0.0023(4)
N9 0.0170(5) 0.0189(5) 0.0139(5) -0.0006(4) -0.0017(4) -0.0007(4)
N10 0.0183(5) 0.0155(5) 0.0164(5) 0.0013(4) -0.0025(4) 0.0001(4)
N11 0.0193(5) 0.0184(5) 0.0135(5) 0.0017(4) 0.0000(4) -0.0013(4)
N12 0.0218(5) 0.0172(5) 0.0152(5) -0.0005(4) -0.0021(4) 0.0022(4)
O4 0.0229(4) 0.0191(4) 0.0158(4) 0.0032(3) -0.0003(3) -0.0003(3)
O5 0.0224(4) 0.0200(4) 0.0154(4) 0.0004(3) 0.0007(3) -0.0030(3)
O6 0.0178(4) 0.0191(4) 0.0181(4) -0.0003(3) -0.0016(3) 0.0008(3)

loop_
_atom_type_symbol
_atom_type_description
_atom_type_scat_dispersion_real
_atom_type_scat_dispersion_imag
_atom_type_scat_source
C C 0.0181 0.0091 'International Tables Vol C Tables 4.2.6.8 and 6.1.1.4'
H H 0.0000 0.0000 'International Tables Vol C Tables 4.2.6.8 and 6.1.1.4'
N N 0.0311 0.0180 'International Tables Vol C Tables 4.2.6.8 and 6.1.1.4'
O O 0.0492 0.0322 'International Tables Vol C Tables 4.2.6.8 and 6.1.1.4'
F F 0.0727 0.0534 'International Tables Vol C Tables 4.2.6.8 and 6.1.1.4'

loop_
_geom_angle_atom_site_label_1
_geom_angle_atom_site_label_2
_geom_angle_atom_site_label_3
_geom_angle
_geom_angle_site_symmetry_1
_geom_angle_site_symmetry_3
_geom_angle_publ_flag
C6 C1 C2 119.12(11) . . ?
N1 C1 C2 117.14(11) . . ?
N1 C1 C6 123.74(11) . . ?
C1 C2 H2 118.5(9) . . ?
C3 C2 C1 120.30(11) . . ?
C3 C2 H2 121.2(9) . . ?
C2 C3 C7 118.00(11) . . ?
C4 C3 C2 121.39(11) . . ?
C4 C3 C7 120.60(10) . . ?
C3 C4 H4 123.8(9) . . ?
C3 C4 C5 117.46(11) . . ?
C5 C4 H4 118.8(9) . . ?
C4 C5 C8 118.59(10) . . ?
C6 C5 C4 122.38(11) . . ?
C6 C5 C8 119.02(11) . . ?
C1 C6 H6 121.6(9) . . ?
C5 C6 C1 119.34(11) . . ?
C5 C6 H6 119.1(9) . . ?
F1 C7 C3 112.53(10) . . ?
F1 C7 F3 106.26(10) . . ?
F2 C7 C3 112.30(10) . . ?
F2 C7 F1 106.12(10) . . ?
F2 C7 F3 106.65(10) . . ?
F3 C7 C3 112.50(10) . . ?
F4 C8 C5 112.68(10) . . ?
F4 C8 F6 105.85(9) . . ?
F5 C8 C5 113.12(10) . . ?
F5 C8 F4 106.58(10) . . ?
F5 C8 F6 106.04(10) . . ?
F6 C8 C5 112.03(10) . . ?
N2 C9 N1 113.07(10) . . ?
O1 C9 N1 124.03(11) . . ?
O1 C9 N2 122.90(11) . . ?
H10A C10 H10B 109.9(12) . . ?
C11 C10 H10A 110.6(8) . . ?
C11 C10 H10B 110.7(9) . . ?
N2 C10 H10A 106.9(8) . . ?
N2 C10 H10B 107.7(9) . . ?
N2 C10 C11 110.91(10) . . ?
C10 C11 H11A 110.1(9) . . ?
C10 C11 H11B 109.3(9) . . ?
H11A C11 H11B 108.6(12) . . ?
N3 C11 C10 113.28(10) . . ?
N3 C11 H11A 107.4(8) . . ?
N3 C11 H11B 108.0(9) . . ?
H12A C12 H12B 107.9(12) . . ?
C13 C12 H12A 110.2(8) . . ?
C13 C12 H12B 109.8(9) . . ?
N3 C12 H12A 108.7(8) . . ?
N3 C12 H12B 108.9(9) . . ?
N3 C12 C13 111.26(9) . . ?
C12 C13 H13A 108.6(9) . . ?
C12 C13 H13B 109.4(8) . . ?
H13A C13 H13B 109.4(12) . . ?
N4 C13 C12 114.08(9) . . ?
N4 C13 H13A 108.3(9) . . ?
N4 C13 H13B 107.1(8) . . ?
H14A C14 H14B 107.4(12) . . ?
C15 C14 H14A 109.2(9) . . ?
C15 C14 H14B 109.4(9) . . ?
N4 C14 H14A 107.3(9) . . ?
N4 C14 H14B 108.1(9) . . ?
N4 C14 C15 115.24(10) . . ?
C16 C15 C14 118.81(11) . . ?
C20 C15 C14 122.58(11) . . ?
C20 C15 C16 118.61(12) . . ?
C15 C16 H16 119.3(10) . . ?
C17 C16 C15 120.67(13) . . ?
C17 C16 H16 120.0(10) . . ?
C16 C17 H17 118.8(11) . . ?
C18 C17 C16 120.32(13) . . ?
C18 C17 H17 120.8(11) . . ?
C17 C18 H18 121.4(11) . . ?
C19 C18 C17 119.14(13) . . ?
C19 C18 H18 119.4(11) . . ?
C18 C19 H19 121.1(10) . . ?
C18 C19 C20 120.63(13) . . ?
C20 C19 H19 118.3(10) . . ?
C15 C20 H20 120.0(9) . . ?
C19 C20 C15 120.64(12) . . ?
C19 C20 H20 119.4(9) . . ?
N5 C21 N3 117.65(10) . . ?
O2 C21 N3 120.54(10) . . ?
O2 C21 N5 121.79(11) . . ?
H22A C22 H22B 108.2(12) . . ?
C23 C22 H22A 109.4(9) . . ?
C23 C22 H22B 110.1(9) . . ?
N5 C22 H22A 107.6(9) . . ?
N5 C22 H22B 110.0(9) . . ?
N5 C22 C23 111.42(10) . . ?
C22 C23 H23A 110.1(9) . . ?
C22 C23 H23B 109.1(9) . . ?
C22 C23 C24 111.57(11) . . ?
H23A C23 H23B 106.3(12) . . ?
C24 C23 H23A 109.6(9) . . ?
C24 C23 H23B 110.0(9) . . ?
C23 C24 H24A 109.7(9) . . ?
C23 C24 H24B 108.0(9) . . ?
H24A C24 H24B 106.2(13) . . ?
C25 C24 C23 113.57(11) . . ?
C25 C24 H24A 109.1(9) . . ?
C25 C24 H24B 110.0(9) . . ?
C24 C25 H25A 108.3(9) . . ?
C24 C25 H25B 109.7(9) . . ?
H25A C25 H25B 105.4(13) . . ?
C26 C25 C24 113.30(12) . . ?
C26 C25 H25A 110.7(10) . . ?
C26 C25 H25B 109.2(9) . . ?
C25 C26 H26A 109.5(11) . . ?
C25 C26 H26B 109.9(10) . . ?
C25 C26 C27 113.01(14) . . ?
H26A C26 H26B 102.8(14) . . ?
C27 C26 H26A 108.9(11) . . ?
C27 C26 H26B 112.1(10) . . ?
C26 C27 H27A 112.4(13) . . ?
C26 C27 H27B 111.6(14) . . ?
C26 C27 H27C 110.6(14) . . ?
H27A C27 H27B 108.6(19) . . ?
H27A C27 H27C 107.5(19) . . ?
H27B C27 H27C 106(2) . . ?
N6 C28 N4 118.55(10) . . ?
O3 C28 N4 118.88(10) . . ?
O3 C28 N6 122.57(11) . . ?
H29A C29 H29B 108.3(12) . . ?
C30 C29 H29A 111.1(9) . . ?
C30 C29 H29B 109.9(9) . . ?
N6 C29 H29A 107.2(9) . . ?
N6 C29 H29B 108.6(9) . . ?
N6 C29 C30 111.60(10) . . ?
C29 C30 H30A 109.4(9) . . ?
C29 C30 H30B 107.7(9) . . ?
H30A C30 H30B 107.2(13) . . ?
C31 C30 C29 114.58(10) . . ?
C31 C30 H30A 107.9(9) . . ?
C31 C30 H30B 109.9(9) . . ?
C30 C31 H31A 109.7(9) . . ?
C30 C31 H31B 109.1(9) . . ?
H31A C31 H31B 103.9(13) . . ?
C32 C31 C30 115.06(11) . . ?
C32 C31 H31A 108.9(9) . . ?
C32 C31 H31B 109.7(9) . . ?
C31 C32 H32A 109.5(9) . . ?
C31 C32 H32B 110.3(9) . . ?
H32A C32 H32B 105.9(13) . . ?
C33 C32 C31 113.28(11) . . ?
C33 C32 H32A 109.2(9) . . ?
C33 C32 H32B 108.4(10) . . ?
C32 C33 H33A 109.1(9) . . ?
C32 C33 H33B 108.8(9) . . ?
C32 C33 C34 113.12(11) . . ?
H33A C33 H33B 105.9(13) . . ?
C34 C33 H33A 110.4(9) . . ?
C34 C33 H33B 109.3(9) . . ?
C33 C34 H34A 112.6(11) . . ?
C33 C34 H34B 109.7(11) . . ?
C33 C34 H34C 111.1(11) . . ?
H34A C34 H34B 107.2(16) . . ?
H34A C34 H34C 108.3(15) . . ?
H34B C34 H34C 107.7(15) . . ?
C1 N1 H1 117.3(10) . . ?
C9 N1 C1 127.55(10) . . ?
C9 N1 H1 115.1(10) . . ?
C9 N2 C10 119.32(10) . . ?
C9 N2 H2A 118.6(10) . . ?
C10 N2 H2A 121.9(10) . . ?
C11 N3 C12 119.83(10) . . ?
C21 N3 C11 122.45(9) . . ?
C21 N3 C12 117.34(10) . . ?
C14 N4 C13 120.89(10) . . ?
C28 N4 C13 122.04(10) . . ?
C28 N4 C14 117.03(9) . . ?
C21 N5 C22 120.38(10) . . ?
C21 N5 H5 120.6(11) . . ?
C22 N5 H5 117.1(11) . . ?
C28 N6 C29 122.55(10) . . ?
C28 N6 H6A 120.2(11) . . ?
C29 N6 H6A 116.6(11) . . ?
C40 C35 C36 119.15(11) . . ?
N7 C35 C36 116.20(10) . . ?
N7 C35 C40 124.65(11) . . ?
C35 C36 H36 119.6(9) . . ?
C37 C36 C35 120.35(11) . . ?
C37 C36 H36 120.0(9) . . ?
C36 C37 C38 121.10(11) . . ?
C36 C37 C41 117.85(11) . . ?
C38 C37 C41 121.05(11) . . ?
C37 C38 H38 121.4(9) . . ?
C39 C38 C37 118.06(11) . . ?
C39 C38 H38 120.5(9) . . ?
C38 C39 C40 122.17(11) . . ?
C38 C39 C42 120.41(11) . . ?
C40 C39 C42 117.36(11) . . ?
C35 C40 H40 121.1(9) . . ?
C39 C40 C35 119.15(11) . . ?
C39 C40 H40 119.7(9) . . ?
F7 C41 C37 110.5(3) . . ?
F7 C41 F9 105.5(4) . . ?
F7A C41 C37 114.5(4) . . ?
F7A C41 F8A 104.1(5) . . ?
F8 C41 C37 113.6(4) . . ?
F8 C41 F7 107.8(4) . . ?
F8 C41 F9 106.8(4) . . ?
F8A C41 C37 110.2(6) . . ?
F9 C41 C37 112.2(4) . . ?
F9A C41 C37 114.3(6) . . ?
F9A C41 F7A 107.3(6) . . ?
F9A C41 F8A 105.6(6) . . ?
F10 C42 C39 112.87(11) . . ?
F10 C42 F11 106.84(11) . . ?
F10 C42 F12 106.80(11) . . ?
F11 C42 C39 111.67(11) . . ?
F11 C42 F12 105.88(11) . . ?
F12 C42 C39 112.33(10) . . ?
N8 C43 N7 113.37(10) . . ?
O4 C43 N7 123.75(11) . . ?
O4 C43 N8 122.87(11) . . ?
H44A C44 H44B 107.1(12) . . ?
C45 C44 H44A 109.3(9) . . ?
C45 C44 H44B 111.0(9) . . ?
N8 C44 H44A 110.2(9) . . ?
N8 C44 H44B 107.6(9) . . ?
N8 C44 C45 111.54(10) . . ?
C44 C45 H45A 110.2(9) . . ?
C44 C45 H45B 110.7(8) . . ?
H45A C45 H45B 107.2(12) . . ?
N9 C45 C44 113.38(10) . . ?
N9 C45 H45A 108.6(8) . . ?
N9 C45 H45B 106.5(8) . . ?
H46A C46 H46B 108.1(12) . . ?
C47 C46 H46A 109.3(8) . . ?
C47 C46 H46B 109.2(9) . . ?
N9 C46 H46A 107.9(8) . . ?
N9 C46 H46B 110.1(9) . . ?
N9 C46 C47 112.21(9) . . ?
C46 C47 H47A 110.4(8) . . ?
C46 C47 H47B 109.3(9) . . ?
H47A C47 H47B 107.5(12) . . ?
N10 C47 C46 112.19(9) . . ?
N10 C47 H47A 108.4(8) . . ?
N10 C47 H47B 109.0(9) . . ?
H48A C48 H48B 108.6(12) . . ?
C49 C48 H48A 108.1(8) . . ?
C49 C48 H48B 111.6(8) . . ?
N10 C48 H48A 107.7(8) . . ?
N10 C48 H48B 106.6(8) . . ?
N10 C48 C49 113.99(10) . . ?
C50 C49 C48 121.47(11) . . ?
C54 C49 C48 119.86(11) . . ?
C54 C49 C50 118.65(11) . . ?
C49 C50 H50 118.6(9) . . ?
C51 C50 C49 120.38(12) . . ?
C51 C50 H50 121.0(9) . . ?
C50 C51 H51 119.0(10) . . ?
C50 C51 C52 120.43(13) . . ?
C52 C51 H51 120.6(10) . . ?
C51 C52 H52 120.4(10) . . ?
C53 C52 C51 119.78(12) . . ?
C53 C52 H52 119.7(10) . . ?
C52 C53 H53 122.4(10) . . ?
C52 C53 C54 119.65(12) . . ?
C54 C53 H53 117.9(10) . . ?
C49 C54 C53 121.10(12) . . ?
C49 C54 H54 119.2(9) . . ?
C53 C54 H54 119.6(9) . . ?
N11 C55 N9 117.05(10) . . ?
O5 C55 N9 120.35(11) . . ?
O5 C55 N11 122.58(11) . . ?
H56A C56 H56B 108.4(12) . . ?
C57 C56 H56A 109.8(9) . . ?
C57 C56 H56B 111.4(9) . . ?
N11 C56 H56A 108.8(9) . . ?
N11 C56 H56B 107.7(9) . . ?
N11 C56 C57 110.70(10) . . ?
C56 C57 H57A 109.2(9) . . ?
C56 C57 H57B 109.1(9) . . ?
C56 C57 C58 112.00(11) . . ?
H57A C57 H57B 107.2(12) . . ?
C58 C57 H57A 109.8(9) . . ?
C58 C57 H57B 109.3(9) . . ?
C57 C58 H58A 107.5(10) . . ?
C57 C58 H58B 108.5(10) . . ?
C57 C58 C59 114.26(11) . . ?
H58A C58 H58B 107.9(13) . . ?
C59 C58 H58A 108.1(10) . . ?
C59 C58 H58B 110.3(10) . . ?
C58 C59 H59A 110.0(10) . . ?
C58 C59 H59B 112.7(10) . . ?
H59A C59 H59B 106.4(14) . . ?
C60 C59 C58 114.08(12) . . ?
C60 C59 H59A 106.2(10) . . ?
C60 C59 H59B 107.1(10) . . ?
C59 C60 H60A 106.9(10) . . ?
C59 C60 H60B 108.8(10) . . ?
C59 C60 C61 112.86(14) . . ?
H60A C60 H60B 108.8(14) . . ?
C61 C60 H60A 111.5(10) . . ?
C61 C60 H60B 107.9(10) . . ?
C60 C61 H61A 110.5(13) . . ?
C60 C61 H61B 109.7(14) . . ?
C60 C61 H61C 110.7(14) . . ?
H61A C61 H61B 105.3(19) . . ?
H61A C61 H61C 108.1(19) . . ?
H61B C61 H61C 112.3(19) . . ?
N12 C62 N10 117.54(10) . . ?
O6 C62 N10 120.58(10) . . ?
O6 C62 N12 121.84(11) . . ?
H63A C63 H63B 107.0(13) . . ?
C64 C63 H63A 110.6(9) . . ?
C64 C63 H63B 110.1(9) . . ?
N12 C63 H63A 108.1(9) . . ?
N12 C63 H63B 110.5(9) . . ?
N12 C63 C64 110.55(10) . . ?
C63 C64 H64A 107.5(9) . . ?
C63 C64 H64B 108.0(9) . . ?
C63 C64 C65 112.09(11) . . ?
H64A C64 H64B 108.0(13) . . ?
C65 C64 H64A 110.2(9) . . ?
C65 C64 H64B 110.9(9) . . ?
C64 C65 H65A 109.2(9) . . ?
C64 C65 H65B 109.9(9) . . ?
H65A C65 H65B 106.7(13) . . ?
C66 C65 C64 113.87(11) . . ?
C66 C65 H65A 109.5(9) . . ?
C66 C65 H65B 107.3(9) . . ?
C65 C66 H66A 108.0(9) . . ?
C65 C66 H66B 109.8(9) . . ?
C65 C66 C67 113.71(11) . . ?
H66A C66 H66B 106.0(13) . . ?
C67 C66 H66A 110.6(9) . . ?
C67 C66 H66B 108.4(9) . . ?
C66 C67 H67A 108.7(10) . . ?
C66 C67 H67B 109.0(9) . . ?
H67A C67 H67B 105.6(13) . . ?
C68 C67 C66 113.66(12) . . ?
C68 C67 H67A 111.3(10) . . ?
C68 C67 H67B 108.3(9) . . ?
C67 C68 H68A 111.1(12) . . ?
C67 C68 H68B 110.2(12) . . ?
C67 C68 H68C 110.8(12) . . ?
H68A C68 H68B 106.8(16) . . ?
H68A C68 H68C 109.9(16) . . ?
H68B C68 H68C 107.9(17) . . ?
C35 N7 H7 117.0(10) . . ?
C43 N7 C35 127.90(10) . . ?
C43 N7 H7 115.0(10) . . ?
C43 N8 C44 120.11(10) . . ?
C43 N8 H8 118.9(10) . . ?
C44 N8 H8 120.8(10) . . ?
C46 N9 C45 120.20(9) . . ?
C55 N9 C45 122.65(10) . . ?
C55 N9 C46 116.82(9) . . ?
C47 N10 C48 117.40(9) . . ?
C62 N10 C47 122.52(10) . . ?
C62 N10 C48 119.92(10) . . ?
C55 N11 C56 121.59(10) . . ?
C55 N11 H11 121.5(10) . . ?
C56 N11 H11 114.6(10) . . ?
C62 N12 C63 120.63(10) . . ?
C62 N12 H12 118.9(11) . . ?
C63 N12 H12 118.3(11) . . ?

loop_
_geom_bond_atom_site_label_1
_geom_bond_atom_site_label_2
_geom_bond_distance
_geom_bond_site_symmetry_2
_geom_bond_publ_flag
C1 C2 1.3991(17) . ?
C1 C6 1.3976(17) . ?
C1 N1 1.3933(15) . ?
C2 H2 0.965(15) . ?
C2 C3 1.3910(16) . ?
C3 C4 1.3901(17) . ?
C3 C7 1.5031(16) . ?
C4 H4 0.947(15) . ?
C4 C5 1.3957(17) . ?
C5 C6 1.3884(16) . ?
C5 C8 1.4975(17) . ?
C6 H6 0.949(15) . ?
C7 F1 1.3352(14) . ?
C7 F2 1.3351(15) . ?
C7 F3 1.3375(14) . ?
C8 F4 1.3412(14) . ?
C8 F5 1.3393(14) . ?
C8 F6 1.3450(14) . ?
C9 N1 1.3814(15) . ?
C9 N2 1.3536(15) . ?
C9 O1 1.2312(15) . ?
C10 H10A 0.999(15) . ?
C10 H10B 0.974(16) . ?
C10 C11 1.5330(17) . ?
C10 N2 1.4502(15) . ?
C11 H11A 0.985(15) . ?
C11 H11B 0.971(15) . ?
C11 N3 1.4537(15) . ?
C12 H12A 0.982(15) . ?
C12 H12B 0.975(15) . ?
C12 C13 1.5359(16) . ?
C12 N3 1.4598(14) . ?
C13 H13A 0.966(15) . ?
C13 H13B 0.998(15) . ?
C13 N4 1.4608(14) . ?
C14 H14A 0.982(16) . ?
C14 H14B 0.974(16) . ?
C14 C15 1.5189(17) . ?
C14 N4 1.4583(15) . ?
C15 C16 1.3927(17) . ?
C15 C20 1.3895(18) . ?
C16 H16 0.967(17) . ?
C16 C17 1.389(2) . ?
C17 H17 0.960(19) . ?
C17 C18 1.389(2) . ?
C18 H18 0.953(18) . ?
C18 C19 1.383(2) . ?
C19 H19 0.960(18) . ?
C19 C20 1.3880(19) . ?
C20 H20 0.958(16) . ?
C21 N3 1.3717(16) . ?
C21 N5 1.3551(15) . ?
C21 O2 1.2417(15) . ?
C22 H22A 0.959(16) . ?
C22 H22B 1.001(16) . ?
C22 C23 1.5155(16) . ?
C22 N5 1.4578(16) . ?
C23 H23A 0.979(16) . ?
C23 H23B 0.995(16) . ?
C23 C24 1.5243(17) . ?
C24 H24A 0.973(16) . ?
C24 H24B 1.002(16) . ?
C24 C25 1.5225(17) . ?
C25 H25A 0.966(17) . ?
C25 H25B 1.012(16) . ?
C25 C26 1.5202(19) . ?
C26 H26A 0.967(19) . ?
C26 H26B 0.984(19) . ?
C26 C27 1.527(2) . ?
C27 H27A 1.04(3) . ?
C27 H27B 0.97(3) . ?
C27 H27C 0.98(3) . ?
C28 N4 1.3663(15) . ?
C28 N6 1.3395(16) . ?
C28 O3 1.2536(14) . ?
C29 H29A 0.997(16) . ?
C29 H29B 0.984(16) . ?
C29 C30 1.5305(18) . ?
C29 N6 1.4586(16) . ?
C30 H30A 1.021(16) . ?
C30 H30B 0.991(17) . ?
C30 C31 1.5271(19) . ?
C31 H31A 0.997(17) . ?
C31 H31B 0.999(17) . ?
C31 C32 1.5236(18) . ?
C32 H32A 1.007(17) . ?
C32 H32B 0.961(17) . ?
C32 C33 1.5204(19) . ?
C33 H33A 0.986(17) . ?
C33 H33B 0.989(17) . ?
C33 C34 1.5208(19) . ?
C34 H34A 1.00(2) . ?
C34 H34B 0.98(2) . ?
C34 H34C 1.02(2) . ?
N1 H1 0.870(17) . ?
N2 H2A 0.860(16) . ?
N5 H5 0.847(17) . ?
N6 H6A 0.865(17) . ?
C35 C36 1.4009(17) . ?
C35 C40 1.3969(17) . ?
C35 N7 1.3929(15) . ?
C36 H36 0.970(15) . ?
C36 C37 1.3865(17) . ?
C37 C38 1.3890(18) . ?
C37 C41 1.4990(17) . ?
C38 H38 0.944(16) . ?
C38 C39 1.3868(18) . ?
C39 C40 1.3929(17) . ?
C39 C42 1.5025(17) . ?
C40 H40 0.952(15) . ?
C41 F7 1.326(4) . ?
C41 F7A 1.331(5) . ?
C41 F8 1.316(4) . ?
C41 F8A 1.334(6) . ?
C41 F9 1.328(4) . ?
C41 F9A 1.321(6) . ?
C42 F10 1.3311(16) . ?
C42 F11 1.3330(15) . ?
C42 F12 1.3379(16) . ?
C43 N7 1.3748(15) . ?
C43 N8 1.3551(16) . ?
C43 O4 1.2349(14) . ?
C44 H44A 0.975(15) . ?
C44 H44B 0.982(15) . ?
C44 C45 1.5385(16) . ?
C44 N8 1.4512(15) . ?
C45 H45A 0.979(15) . ?
C45 H45B 0.989(15) . ?
C45 N9 1.4556(15) . ?
C46 H46A 0.997(15) . ?
C46 H46B 0.957(15) . ?
C46 C47 1.5353(17) . ?
C46 N9 1.4545(15) . ?
C47 H47A 0.993(15) . ?
C47 H47B 0.969(15) . ?
C47 N10 1.4556(15) . ?
C48 H48A 0.990(15) . ?
C48 H48B 0.986(15) . ?
C48 C49 1.5144(16) . ?
C48 N10 1.4562(15) . ?
C49 C50 1.3950(17) . ?
C49 C54 1.3899(17) . ?
C50 H50 0.973(16) . ?
C50 C51 1.3864(19) . ?
C51 H51 0.969(18) . ?
C51 C52 1.387(2) . ?
C52 H52 0.960(18) . ?
C52 C53 1.386(2) . ?
C53 H53 0.958(17) . ?
C53 C54 1.3909(19) . ?
C54 H54 0.955(16) . ?
C55 N9 1.3768(15) . ?
C55 N11 1.3514(16) . ?
C55 O5 1.2419(14) . ?
C56 H56A 1.001(16) . ?
C56 H56B 0.973(16) . ?
C56 C57 1.5151(17) . ?
C56 N11 1.4602(15) . ?
C57 H57A 0.975(16) . ?
C57 H57B 1.005(16) . ?
C57 C58 1.5233(17) . ?
C58 H58A 0.993(17) . ?
C58 H58B 0.996(17) . ?
C58 C59 1.532(2) . ?
C59 H59A 1.000(18) . ?
C59 H59B 1.040(18) . ?
C59 C60 1.513(2) . ?
C60 H60A 1.042(19) . ?
C60 H60B 0.996(19) . ?
C60 C61 1.521(2) . ?
C61 H61A 0.99(2) . ?
C61 H61B 0.99(3) . ?
C61 H61C 1.00(2) . ?
C62 N10 1.3686(15) . ?
C62 N12 1.3459(16) . ?
C62 O6 1.2487(14) . ?
C63 H63A 0.959(16) . ?
C63 H63B 1.000(16) . ?
C63 C64 1.5140(17) . ?
C63 N12 1.4596(15) . ?
C64 H64A 0.971(17) . ?
C64 H64B 0.987(17) . ?
C64 C65 1.5292(17) . ?
C65 H65A 1.009(17) . ?
C65 H65B 1.013(17) . ?
C65 C66 1.5223(19) . ?
C66 H66A 1.002(17) . ?
C66 H66B 1.015(17) . ?
C66 C67 1.5262(17) . ?
C67 H67A 0.971(17) . ?
C67 H67B 0.995(17) . ?
C67 C68 1.516(2) . ?
C68 H68A 1.00(2) . ?
C68 H68B 0.99(2) . ?
C68 H68C 0.98(2) . ?
N7 H7 0.890(17) . ?
N8 H8 0.861(16) . ?
N11 H11 0.848(16) . ?
N12 H12 0.819(16) . ?

loop_
_geom_hbond_atom_site_label_D
_geom_hbond_atom_site_label_H
_geom_hbond_atom_site_label_A
_geom_hbond_distance_DH
_geom_hbond_distance_HA
_geom_hbond_distance_DA
_geom_hbond_angle_DHA
_geom_hbond_site_symmetry_A
_geom_hbond_publ_flag
C6 H6 O1 0.949(15) 2.270(15) 2.8598(14) 119.6(11) . yes
N1 H1 O6 0.870(17) 2.006(17) 2.8255(13) 156.6(14) 2_756 yes
N2 H2A O6 0.860(16) 2.050(16) 2.8386(13) 152.0(14) 2_756 yes
N6 H6A O2 0.865(17) 1.971(18) 2.8229(13) 167.9(15) . yes
C40 H40 O4 0.952(15) 2.272(15) 2.8700(15) 120.1(11) . yes
N7 H7 O3 0.890(17) 1.828(17) 2.6844(13) 160.8(15) . yes
N8 H8 O3 0.861(16) 2.079(16) 2.8410(13) 147.1(14) . yes
N11 H11 O4 0.848(16) 2.085(16) 2.9247(13) 170.7(14) . yes
N12 H12 O5 0.819(16) 2.145(17) 2.9529(14) 168.9(14) . yes

loop_
_geom_torsion_atom_site_label_1
_geom_torsion_atom_site_label_2
_geom_torsion_atom_site_label_3
_geom_torsion_atom_site_label_4
_geom_torsion
_geom_torsion_site_symmetry_1
_geom_torsion_site_symmetry_2
_geom_torsion_site_symmetry_3
_geom_torsion_site_symmetry_4
_geom_torsion_publ_flag
C1 C2 C3 C4 -0.45(18) . . . . ?
C1 C2 C3 C7 179.09(10) . . . . ?
C2 C1 C6 C5 -0.66(17) . . . . ?
C2 C1 N1 C9 -168.97(11) . . . . ?
C2 C3 C4 C5 -0.50(17) . . . . ?
C2 C3 C7 F1 36.16(15) . . . . ?
C2 C3 C7 F2 -83.52(13) . . . . ?
C2 C3 C7 F3 156.15(11) . . . . ?
C3 C4 C5 C6 0.88(18) . . . . ?
C3 C4 C5 C8 -177.71(11) . . . . ?
C4 C3 C7 F1 -144.29(11) . . . . ?
C4 C3 C7 F2 96.03(13) . . . . ?
C4 C3 C7 F3 -24.30(16) . . . . ?
C4 C5 C6 C1 -0.30(18) . . . . ?
C4 C5 C8 F4 -63.71(14) . . . . ?
C4 C5 C8 F5 175.32(11) . . . . ?
C4 C5 C8 F6 55.52(15) . . . . ?
C6 C1 C2 C3 1.04(17) . . . . ?
C6 C1 N1 C9 10.95(19) . . . . ?
C6 C5 C8 F4 117.65(12) . . . . ?
C6 C5 C8 F5 -3.32(16) . . . . ?
C6 C5 C8 F6 -123.12(12) . . . . ?
C7 C3 C4 C5 179.97(11) . . . . ?
C8 C5 C6 C1 178.28(11) . . . . ?
C10 C11 N3 C12 93.45(12) . . . . ?
C10 C11 N3 C21 -79.25(14) . . . . ?
C11 C10 N2 C9 -72.48(14) . . . . ?
C12 C13 N4 C14 -109.79(12) . . . . ?
C12 C13 N4 C28 72.51(14) . . . . ?
C13 C12 N3 C11 -103.13(12) . . . . ?
C13 C12 N3 C21 69.94(13) . . . . ?
C14 C15 C16 C17 178.97(12) . . . . ?
C14 C15 C20 C19 -178.53(12) . . . . ?
C15 C14 N4 C13 102.79(12) . . . . ?
C15 C14 N4 C28 -79.40(13) . . . . ?
C15 C16 C17 C18 -0.1(2) . . . . ?
C16 C15 C20 C19 0.99(19) . . . . ?
C16 C17 C18 C19 0.4(2) . . . . ?
C17 C18 C19 C20 0.1(2) . . . . ?
C18 C19 C20 C15 -0.7(2) . . . . ?
C20 C15 C16 C17 -0.57(19) . . . . ?
C22 C23 C24 C25 177.54(11) . . . . ?
C23 C22 N5 C21 151.98(11) . . . . ?
C23 C24 C25 C26 176.89(11) . . . . ?
C24 C25 C26 C27 175.64(13) . . . . ?
C29 C30 C31 C32 -60.17(15) . . . . ?
C30 C29 N6 C28 119.62(12) . . . . ?
C30 C31 C32 C33 176.79(11) . . . . ?
C31 C32 C33 C34 -177.10(11) . . . . ?
N1 C1 C2 C3 -179.04(11) . . . . ?
N1 C1 C6 C5 179.42(11) . . . . ?
N1 C9 N2 C10 178.53(10) . . . . ?
N2 C9 N1 C1 178.13(11) . . . . ?
N2 C10 C11 N3 162.57(10) . . . . ?
N3 C12 C13 N4 -159.81(10) . . . . ?
N3 C21 N5 C22 176.47(11) . . . . ?
N4 C14 C15 C16 -178.24(11) . . . . ?
N4 C14 C15 C20 1.27(16) . . . . ?
N4 C28 N6 C29 -170.76(11) . . . . ?
N5 C21 N3 C11 -2.08(17) . . . . ?
N5 C21 N3 C12 -174.95(10) . . . . ?
N5 C22 C23 C24 -179.13(10) . . . . ?
N6 C28 N4 C13 -1.31(17) . . . . ?
N6 C28 N4 C14 -179.09(10) . . . . ?
N6 C29 C30 C31 -59.19(14) . . . . ?
O1 C9 N1 C1 -1.1(2) . . . . ?
O1 C9 N2 C10 -2.26(18) . . . . ?
O2 C21 N3 C11 179.31(11) . . . . ?
O2 C21 N3 C12 6.43(16) . . . . ?
O2 C21 N5 C22 -4.93(18) . . . . ?
O3 C28 N4 C13 179.43(10) . . . . ?
O3 C28 N4 C14 1.65(16) . . . . ?
O3 C28 N6 C29 8.47(18) . . . . ?
C35 C36 C37 C38 -0.21(17) . . . . ?
C35 C36 C37 C41 179.18(10) . . . . ?
C36 C35 C40 C39 -1.31(17) . . . . ?
C36 C35 N7 C43 176.01(11) . . . . ?
C36 C37 C38 C39 -0.83(17) . . . . ?
C36 C37 C41 F7 59.5(4) . . . . ?
C36 C37 C41 F7A 38.1(8) . . . . ?
C36 C37 C41 F8 -61.8(4) . . . . ?
C36 C37 C41 F8A -78.8(7) . . . . ?
C36 C37 C41 F9 176.9(5) . . . . ?
C36 C37 C41 F9A 162.5(7) . . . . ?
C37 C38 C39 C40 0.80(17) . . . . ?
C37 C38 C39 C42 177.95(11) . . . . ?
C38 C37 C41 F7 -121.1(4) . . . . ?
C38 C37 C41 F7A -142.5(8) . . . . ?
C38 C37 C41 F8 117.6(4) . . . . ?
C38 C37 C41 F8A 100.6(7) . . . . ?
C38 C37 C41 F9 -3.7(5) . . . . ?
C38 C37 C41 F9A -18.1(7) . . . . ?
C38 C39 C40 C35 0.27(17) . . . . ?
C38 C39 C42 F10 12.39(17) . . . . ?
C38 C39 C42 F11 -108.01(13) . . . . ?
C38 C39 C42 F12 133.21(12) . . . . ?
C40 C35 C36 C37 1.29(17) . . . . ?
C40 C35 N7 C43 -4.60(19) . . . . ?
C40 C39 C42 F10 -170.33(11) . . . . ?
C40 C39 C42 F11 69.27(15) . . . . ?
C40 C39 C42 F12 -49.51(15) . . . . ?
C41 C37 C38 C39 179.81(11) . . . . ?
C42 C39 C40 C35 -176.96(11) . . . . ?
C44 C45 N9 C46 -100.63(12) . . . . ?
C44 C45 N9 C55 72.52(14) . . . . ?
C45 C44 N8 C43 69.84(14) . . . . ?
C46 C47 N10 C48 88.58(12) . . . . ?
C46 C47 N10 C62 -86.82(13) . . . . ?
C47 C46 N9 C45 95.37(12) . . . . ?
C47 C46 N9 C55 -78.17(13) . . . . ?
C48 C49 C50 C51 178.52(12) . . . . ?
C48 C49 C54 C53 -178.86(11) . . . . ?
C49 C48 N10 C47 80.24(13) . . . . ?
C49 C48 N10 C62 -104.23(12) . . . . ?
C49 C50 C51 C52 0.4(2) . . . . ?
C50 C49 C54 C53 -0.35(18) . . . . ?
C50 C51 C52 C53 -0.5(2) . . . . ?
C51 C52 C53 C54 0.2(2) . . . . ?
C52 C53 C54 C49 0.23(19) . . . . ?
C54 C49 C50 C51 0.03(18) . . . . ?
C56 C57 C58 C59 172.77(11) . . . . ?
C57 C56 N11 C55 -157.51(11) . . . . ?
C57 C58 C59 C60 60.04(17) . . . . ?
C58 C59 C60 C61 170.97(14) . . . . ?
C63 C64 C65 C66 62.65(16) . . . . ?
C64 C63 N12 C62 159.65(11) . . . . ?
C64 C65 C66 C67 178.54(11) . . . . ?
C65 C66 C67 C68 -67.31(16) . . . . ?
N7 C35 C36 C37 -179.29(10) . . . . ?
N7 C35 C40 C39 179.33(11) . . . . ?
N7 C43 N8 C44 179.28(10) . . . . ?
N8 C43 N7 C35 177.29(11) . . . . ?
N8 C44 C45 N9 -159.46(10) . . . . ?
N9 C46 C47 N10 160.17(9) . . . . ?
N9 C55 N11 C56 -171.75(10) . . . . ?
N10 C48 C49 C50 38.74(15) . . . . ?
N10 C48 C49 C54 -142.79(11) . . . . ?
N10 C62 N12 C63 179.63(10) . . . . ?
N11 C55 N9 C45 4.99(16) . . . . ?
N11 C55 N9 C46 178.35(10) . . . . ?
N11 C56 C57 C58 -178.44(11) . . . . ?
N12 C62 N10 C47 4.89(16) . . . . ?
N12 C62 N10 C48 -170.40(10) . . . . ?
N12 C63 C64 C65 170.01(11) . . . . ?
O4 C43 N7 C35 -1.76(19) . . . . ?
O4 C43 N8 C44 -1.67(18) . . . . ?
O5 C55 N9 C45 -176.38(10) . . . . ?
O5 C55 N9 C46 -3.01(16) . . . . ?
O5 C55 N11 C56 9.65(17) . . . . ?
O6 C62 N10 C47 -172.78(10) . . . . ?
O6 C62 N10 C48 11.93(16) . . . . ?
O6 C62 N12 C63 -2.73(18) . . . . ?
